data_1550525
loop_
_publ_author_name
'Breit, Bernhard'
'Schmidt, Johannes'

_publ_section_title
;
 Transition Metal Catalyzed Stereodivergent Synthesis of syn- and
 anti-\d-Vinyl-Lactams: Formal Total Synthesis of (&#x2212;)-Cermizine C
 and (&#x2212;)-Senepodine G
;
_journal_name_full 'Chemical Science'
_journal_paper_doi 10.1039/C8SC05502E
_journal_year 2019
_chemical_absolute_configuration ad
_chemical_formula_moiety 'C17 H21 N O3 S'
_chemical_formula_sum 'C17 H21 N O3 S'
_chemical_formula_weight 319.41
_space_group_crystal_system orthorhombic
_space_group_IT_number 19
_space_group_name_Hall 'P 2ac 2ab'
_space_group_name_H-M_alt 'P 21 21 21'
_symmetry_space_group_name_Hall 'P 2ac 2ab'
_symmetry_space_group_name_H-M 'P 21 21 21'
_atom_sites_solution_hydrogens geom
_atom_sites_solution_primary dual
_audit_creation_date 2018-04-27
_audit_creation_method
;
Olex2 1.2
(compiled 2018.04.26 svn.r3504 for OlexSys, GUI svn.r5492)
;
_audit_update_record
;
2018-04-27 deposited with the CCDC.
2019-01-24 downloaded from the CCDC.
;
_cell_angle_alpha 90
_cell_angle_beta 90
_cell_angle_gamma 90
_cell_formula_units_Z 4
_cell_length_a 5.89110(10)
_cell_length_b 12.2990(3)
_cell_length_c 22.4992(5)
_cell_measurement_reflns_used 6938
_cell_measurement_temperature 100(2)
_cell_measurement_theta_max 30.992
_cell_measurement_theta_min 3.182
_cell_volume 1630.17(6)
_computing_cell_refinement 'SAINT V8.38A (Madison, 2016)'
_computing_data_collection 'Bruker APEX2 software'
_computing_data_reduction 'SAINT V8.38A (Madison, 2016)'
_computing_molecular_graphics 'Olex2 (Dolomanov et al., 2009)'
_computing_publication_material 'Olex2 (Dolomanov et al., 2009)'
_computing_structure_refinement 'ShelXL (Sheldrick, 2015)'
_computing_structure_solution 'ShelXT (Sheldrick, 2015)'
_diffrn_ambient_temperature 100.0
_diffrn_detector 'Bruker APEX2 area detector'
_diffrn_detector_area_resol_mean 7.9
_diffrn_detector_type 'CCD area detector'
_diffrn_measured_fraction_theta_full 1.000
_diffrn_measured_fraction_theta_max 1.000
_diffrn_measurement_device 'fixed-chi two circle goniometer'
_diffrn_measurement_device_type 'Bruker SMART APEX2 area detector'
_diffrn_measurement_method '\w and \f scans'
_diffrn_radiation_monochromator 'mirror optics'
_diffrn_radiation_probe x-ray
_diffrn_radiation_type MoK\a
_diffrn_radiation_wavelength 0.71073
_diffrn_reflns_av_R_equivalents 0.0347
_diffrn_reflns_av_unetI/netI 0.0370
_diffrn_reflns_Laue_measured_fraction_full 1.000
_diffrn_reflns_Laue_measured_fraction_max 1.000
_diffrn_reflns_limit_h_max 8
_diffrn_reflns_limit_h_min -7
_diffrn_reflns_limit_k_max 17
_diffrn_reflns_limit_k_min -16
_diffrn_reflns_limit_l_max 32
_diffrn_reflns_limit_l_min -31
_diffrn_reflns_number 22098
_diffrn_reflns_point_group_measured_fraction_full 1.000
_diffrn_reflns_point_group_measured_fraction_max 0.998
_diffrn_reflns_theta_full 25.242
_diffrn_reflns_theta_max 30.503
_diffrn_reflns_theta_min 1.810
_diffrn_source 'microfocus sealed X-ray tube'
_diffrn_source_current 50
_diffrn_source_type 'Incoatec Mo I\ms'
_diffrn_source_voltage 0.6
_diffrn_standards_number 0
_exptl_absorpt_coefficient_mu 0.210
_exptl_absorpt_correction_T_max 0.7463
_exptl_absorpt_correction_T_min 0.7132
_exptl_absorpt_correction_type multi-scan
_exptl_absorpt_process_details
'SADABS-2016/2 (Bruker,2016/2) was used for absorption correction. wR2(int) was 0.0887 before and 0.0413 after correction. The Ratio of minimum to maximum transmission is 0.9556. The \l/2 correction factor is Not present.'
_exptl_crystal_colour colourless
_exptl_crystal_colour_primary colourless
_exptl_crystal_density_diffrn 1.301
_exptl_crystal_description needle
_exptl_crystal_F_000 680
_exptl_crystal_recrystallization_method 'The material was recrystallised from ethyl acetate by slow evaporation'
_exptl_crystal_size_max 0.15
_exptl_crystal_size_mid 0.09
_exptl_crystal_size_min 0.05
_refine_diff_density_max 0.264
_refine_diff_density_min -0.327
_refine_diff_density_rms 0.047
_refine_ls_abs_structure_details
;
 Flack x determined using 1717 quotients [(I+)-(I-)]/[(I+)+(I-)]
 (Parsons, Flack and Wagner, Acta Cryst. B69 (2013) 249-259).
;
_refine_ls_abs_structure_Flack 0.01(3)
_refine_ls_extinction_method none
_refine_ls_goodness_of_fit_ref 1.030
_refine_ls_hydrogen_treatment constr
_refine_ls_matrix_type full
_refine_ls_number_parameters 200
_refine_ls_number_reflns 4988
_refine_ls_number_restraints 0
_refine_ls_restrained_S_all 1.030
_refine_ls_R_factor_all 0.0420
_refine_ls_R_factor_gt 0.0359
_refine_ls_shift/su_max 0.001
_refine_ls_shift/su_mean 0.000
_refine_ls_structure_factor_coef Fsqd
_refine_ls_weighting_details 'w=1/[\s^2^(Fo^2^)+(0.0461P)^2^+0.1951P] where P=(Fo^2^+2Fc^2^)/3'
_refine_ls_weighting_scheme calc
_refine_ls_wR_factor_gt 0.0856
_refine_ls_wR_factor_ref 0.0890
_reflns_Friedel_coverage 0.738
_reflns_Friedel_fraction_full 1.000
_reflns_Friedel_fraction_max 0.997
_reflns_number_gt 4485
_reflns_number_total 4988
_reflns_threshold_expression 'I > 2\s(I)'
_cod_data_source_file c8sc05502e2.cif
_cod_data_source_block breitjs_5_74_0m_a
_cod_database_code 1550525
_shelx_shelxl_version_number 2018/3
_shelx_space_group_comment
;
The symmetry employed for this shelxl refinement is uniquely defined
by the following loop, which should always be used as a source of
symmetry information in preference to the above space-group names.
They are only intended as comments.
;
_olex2_refinement_description
;
1. Fixed Uiso
 At 1.2 times of:
  All C(H) groups, All C(H,H) groups
 At 1.5 times of:
  All C(H,H,H) groups
2.a Ternary CH refined with riding coordinates:
 C3(H3), C5(H5), C8(H8)
2.b Secondary CH2 refined with riding coordinates:
 C2(H2A,H2B), C4(H4A,H4B), C9(H9A,H9B), C10(H10A,H10B)
2.c Aromatic/amide H refined with riding coordinates:
 C6(H6), C12(H12), C13(H13), C15(H15), C16(H16)
2.d X=CH2 refined with riding coordinates:
 C7(H7A,H7B)
2.e Idealised Me refined as rotating group:
 C17(H17A,H17B,H17C)
;
_olex2_diffrn_ambient_temperature_device 'Oxford Cryosystems 800'
_olex2_exptl_crystal_mounting_method 'The crystal was mounted on a MITIGEN holder in perfluoroether oil'
_olex2_submission_original_sample_id JS_5_74
_olex2_submission_special_instructions 'No special instructions were received'

loop_
_space_group_symop_operation_xyz
'x, y, z'
'-x+1/2, -y, z+1/2'
'-x, y+1/2, -z+1/2'
'x+1/2, -y+1/2, -z'

loop_
_atom_site_label
_atom_site_type_symbol
_atom_site_fract_x
_atom_site_fract_y
_atom_site_fract_z
_atom_site_U_iso_or_equiv
_atom_site_adp_type
_atom_site_occupancy
_atom_site_site_symmetry_order
_atom_site_calc_flag
_atom_site_refinement_flags_posn
S1 S 0.93248(7) 0.49989(4) 0.55392(2) 0.01618(10) Uani 1 1 d .
N1 N 0.8139(3) 0.42063(12) 0.60690(7) 0.0154(3) Uani 1 1 d .
O1 O 1.1734(2) 0.48730(11) 0.55513(6) 0.0223(3) Uani 1 1 d .
C1 C 0.8932(3) 0.42901(15) 0.66513(8) 0.0158(4) Uani 1 1 d .
O2 O 0.8117(2) 0.47377(11) 0.50065(6) 0.0219(3) Uani 1 1 d .
C2 C 0.7822(3) 0.35989(16) 0.71271(8) 0.0190(4) Uani 1 1 d .
H2A H 0.710185 0.409558 0.741743 0.023 Uiso 1 1 calc R
H2B H 0.903958 0.320351 0.733995 0.023 Uiso 1 1 calc R
C3 C 0.6046(3) 0.27692(16) 0.69361(8) 0.0174(4) Uani 1 1 d .
H3 H 0.685436 0.210609 0.678992 0.021 Uiso 1 1 calc R
O3 O 1.0434(2) 0.49269(11) 0.67781(6) 0.0191(3) Uani 1 1 d .
C4 C 0.4726(3) 0.32551(16) 0.64186(8) 0.0193(4) Uani 1 1 d .
H4A H 0.349674 0.275048 0.630061 0.023 Uiso 1 1 calc R
H4B H 0.401998 0.394800 0.654515 0.023 Uiso 1 1 calc R
C5 C 0.6272(3) 0.34622(15) 0.58888(8) 0.0156(4) Uani 1 1 d .
H5 H 0.536089 0.383117 0.557277 0.019 Uiso 1 1 calc R
C6 C 0.7145(4) 0.24027(15) 0.56405(8) 0.0196(4) Uani 1 1 d .
H6 H 0.604210 0.189812 0.550300 0.024 Uiso 1 1 calc R
C8 C 0.4493(3) 0.24347(15) 0.74367(9) 0.0207(4) Uani 1 1 d .
H8 H 0.374724 0.304280 0.765790 0.025 Uiso 1 1 calc R
C7 C 0.9289(4) 0.21097(17) 0.55958(9) 0.0241(4) Uani 1 1 d .
H7A H 1.045414 0.258664 0.572730 0.029 Uiso 1 1 calc R
H7B H 0.967082 0.142150 0.543214 0.029 Uiso 1 1 calc R
C9 C 0.5038(4) 0.14365(18) 0.77982(9) 0.0259(5) Uani 1 1 d .
H9A H 0.466419 0.144865 0.822713 0.031 Uiso 1 1 calc R
H9B H 0.642373 0.102303 0.769411 0.031 Uiso 1 1 calc R
C10 C 0.3092(3) 0.14238(17) 0.73609(9) 0.0237(4) Uani 1 1 d .
H10A H 0.328874 0.100139 0.698989 0.028 Uiso 1 1 calc R
H10B H 0.152960 0.142691 0.752279 0.028 Uiso 1 1 calc R
C11 C 0.8617(3) 0.63359(15) 0.57420(8) 0.0172(4) Uani 1 1 d .
C12 C 1.0131(3) 0.69572(16) 0.60663(9) 0.0219(4) Uani 1 1 d .
H12 H 1.155323 0.666532 0.618492 0.026 Uiso 1 1 calc R
C13 C 0.9537(4) 0.80138(16) 0.62158(9) 0.0253(4) Uani 1 1 d .
H13 H 1.056740 0.844490 0.643930 0.030 Uiso 1 1 calc R
C14 C 0.7459(4) 0.84553(16) 0.60443(9) 0.0256(4) Uani 1 1 d .
C15 C 0.5979(4) 0.78192(16) 0.57102(9) 0.0242(4) Uani 1 1 d .
H15 H 0.456908 0.811540 0.558493 0.029 Uiso 1 1 calc R
C16 C 0.6535(3) 0.67555(16) 0.55569(9) 0.0197(4) Uani 1 1 d .
H16 H 0.551509 0.632369 0.533050 0.024 Uiso 1 1 calc R
C17 C 0.6805(6) 0.95887(19) 0.62286(12) 0.0421(7) Uani 1 1 d .
H17A H 0.817823 1.001241 0.631074 0.063 Uiso 1 1 calc GR
H17B H 0.586452 0.955560 0.658744 0.063 Uiso 1 1 calc GR
H17C H 0.594579 0.993630 0.590761 0.063 Uiso 1 1 calc GR

loop_
_atom_site_aniso_label
_atom_site_aniso_U_11
_atom_site_aniso_U_22
_atom_site_aniso_U_33
_atom_site_aniso_U_23
_atom_site_aniso_U_13
_atom_site_aniso_U_12
S1 0.01654(19) 0.0163(2) 0.0157(2) -0.00010(18) 0.00281(17) 0.00001(18)
N1 0.0169(7) 0.0148(7) 0.0143(7) 0.0006(6) 0.0014(6) -0.0004(6)
O1 0.0177(6) 0.0240(7) 0.0253(7) 0.0018(6) 0.0072(6) 0.0035(6)
C1 0.0147(8) 0.0153(8) 0.0173(9) -0.0011(7) -0.0005(7) 0.0041(6)
O2 0.0287(8) 0.0219(7) 0.0152(6) -0.0003(5) 0.0016(6) -0.0033(5)
C2 0.0223(9) 0.0203(9) 0.0143(8) 0.0004(7) 0.0003(7) -0.0021(8)
C3 0.0166(9) 0.0186(9) 0.0170(9) 0.0009(7) 0.0022(7) 0.0016(7)
O3 0.0163(6) 0.0198(6) 0.0213(6) -0.0026(5) -0.0001(5) -0.0002(6)
C4 0.0145(8) 0.0240(10) 0.0195(9) 0.0031(7) 0.0008(7) 0.0011(7)
C5 0.0140(8) 0.0169(9) 0.0159(8) 0.0016(7) -0.0017(7) 0.0002(7)
C6 0.0271(10) 0.0161(9) 0.0156(9) -0.0008(7) -0.0014(8) -0.0019(7)
C8 0.0215(9) 0.0184(9) 0.0221(9) 0.0016(7) 0.0048(9) 0.0014(8)
C7 0.0318(10) 0.0212(9) 0.0192(9) -0.0037(7) 0.0016(9) 0.0063(8)
C9 0.0307(11) 0.0278(11) 0.0192(9) 0.0062(8) 0.0024(8) 0.0009(9)
C10 0.0208(9) 0.0258(10) 0.0246(10) 0.0063(8) 0.0027(8) -0.0035(8)
C11 0.0177(8) 0.0167(9) 0.0172(8) 0.0011(7) 0.0034(7) 0.0001(7)
C12 0.0223(9) 0.0198(9) 0.0236(9) 0.0017(8) -0.0012(8) -0.0032(7)
C13 0.0356(11) 0.0176(9) 0.0228(10) -0.0002(7) -0.0016(9) -0.0060(9)
C14 0.0391(12) 0.0167(9) 0.0209(9) 0.0039(8) 0.0045(9) 0.0029(9)
C15 0.0262(10) 0.0218(10) 0.0246(10) 0.0066(8) 0.0031(8) 0.0069(8)
C16 0.0199(9) 0.0198(9) 0.0194(9) 0.0028(7) 0.0000(8) 0.0002(7)
C17 0.071(2) 0.0179(11) 0.0374(14) 0.0006(10) 0.0027(14) 0.0099(12)

loop_
_atom_type_symbol
_atom_type_description
_atom_type_scat_dispersion_real
_atom_type_scat_dispersion_imag
_atom_type_scat_source
C C 0.0033 0.0016 'International Tables Vol C Tables 4.2.6.8 and 6.1.1.4'
H H 0.0000 0.0000 'International Tables Vol C Tables 4.2.6.8 and 6.1.1.4'
N N 0.0061 0.0033 'International Tables Vol C Tables 4.2.6.8 and 6.1.1.4'
O O 0.0106 0.0060 'International Tables Vol C Tables 4.2.6.8 and 6.1.1.4'
S S 0.1246 0.1234 'International Tables Vol C Tables 4.2.6.8 and 6.1.1.4'

loop_
_geom_angle_atom_site_label_1
_geom_angle_atom_site_label_2
_geom_angle_atom_site_label_3
_geom_angle
N1 S1 C11 104.98(8)
O1 S1 N1 109.55(8)
O1 S1 O2 119.08(9)
O1 S1 C11 109.41(9)
O2 S1 N1 104.82(8)
O2 S1 C11 108.05(9)
C1 N1 S1 118.76(13)
C1 N1 C5 123.32(15)
C5 N1 S1 117.92(12)
N1 C1 C2 118.54(16)
O3 C1 N1 120.80(17)
O3 C1 C2 120.63(17)
C1 C2 C3 118.21(16)
C4 C3 C2 107.68(16)
C8 C3 C2 112.87(16)
C8 C3 C4 111.61(15)
C5 C4 C3 111.03(15)
N1 C5 C4 109.40(15)
N1 C5 C6 112.39(15)
C6 C5 C4 110.47(16)
C7 C6 C5 126.24(19)
C9 C8 C3 119.73(17)
C10 C8 C3 118.31(17)
C10 C8 C9 60.26(14)
C8 C9 C10 59.70(13)
C8 C10 C9 60.04(13)
C12 C11 S1 120.11(15)
C12 C11 C16 121.35(18)
C16 C11 S1 118.52(15)
C11 C12 C13 118.9(2)
C12 C13 C14 121.3(2)
C13 C14 C17 120.6(2)
C15 C14 C13 118.72(19)
C15 C14 C17 120.6(2)
C14 C15 C16 121.0(2)
C15 C16 C11 118.72(19)

loop_
_geom_bond_atom_site_label_1
_geom_bond_atom_site_label_2
_geom_bond_distance
S1 N1 1.6910(16)
S1 O1 1.4277(14)
S1 O2 1.4302(14)
S1 C11 1.757(2)
N1 C1 1.395(2)
N1 C5 1.487(2)
C1 C2 1.515(3)
C1 O3 1.216(2)
C2 C3 1.523(3)
C3 C4 1.522(3)
C3 C8 1.508(3)
C4 C5 1.522(3)
C5 C6 1.508(3)
C6 C7 1.318(3)
C8 C9 1.507(3)
C8 C10 1.502(3)
C9 C10 1.511(3)
C11 C12 1.382(3)
C11 C16 1.395(3)
C12 C13 1.387(3)
C13 C14 1.394(3)
C14 C15 1.391(3)
C14 C17 1.504(3)
C15 C16 1.392(3)

loop_
_geom_torsion_atom_site_label_1
_geom_torsion_atom_site_label_2
_geom_torsion_atom_site_label_3
_geom_torsion_atom_site_label_4
_geom_torsion
S1 N1 C1 C2 178.47(13)
S1 N1 C1 O3 0.6(2)
S1 N1 C5 C4 -152.69(13)
S1 N1 C5 C6 84.22(17)
S1 C11 C12 C13 179.41(16)
S1 C11 C16 C15 -179.20(15)
N1 S1 C11 C12 95.73(17)
N1 S1 C11 C16 -85.74(16)
N1 C1 C2 C3 5.6(3)
N1 C5 C6 C7 2.2(3)
O1 S1 N1 C1 52.40(16)
O1 S1 N1 C5 -128.36(14)
O1 S1 C11 C12 -21.76(18)
O1 S1 C11 C16 156.77(15)
C1 N1 C5 C4 26.5(2)
C1 N1 C5 C6 -96.6(2)
C1 C2 C3 C4 -35.5(2)
C1 C2 C3 C8 -159.11(16)
O2 S1 N1 C1 -178.73(13)
O2 S1 N1 C5 0.51(15)
O2 S1 C11 C12 -152.82(15)
O2 S1 C11 C16 25.71(18)
C2 C3 C4 C5 62.5(2)
C2 C3 C8 C9 -93.9(2)
C2 C3 C8 C10 -163.95(17)
C3 C4 C5 N1 -58.2(2)
C3 C4 C5 C6 66.0(2)
C3 C8 C9 C10 -107.6(2)
C3 C8 C10 C9 109.94(19)
O3 C1 C2 C3 -176.51(17)
C4 C3 C8 C9 144.66(18)
C4 C3 C8 C10 74.6(2)
C4 C5 C6 C7 -120.3(2)
C5 N1 C1 C2 -0.7(3)
C5 N1 C1 O3 -178.57(16)
C8 C3 C4 C5 -173.15(16)
C11 S1 N1 C1 -64.99(15)
C11 S1 N1 C5 114.25(14)
C11 C12 C13 C14 -0.1(3)
C12 C11 C16 C15 -0.7(3)
C12 C13 C14 C15 -0.8(3)
C12 C13 C14 C17 177.8(2)
C13 C14 C15 C16 1.1(3)
C14 C15 C16 C11 -0.3(3)
C16 C11 C12 C13 0.9(3)
C17 C14 C15 C16 -177.6(2)
